data_7248811
loop_
_publ_author_name
'Delegkou, Maria-Ioanna'
'Panagiotou, Nikos'
'Papatriantafyllopoulou, Constantina'
'Tasiopoulos, Anastasios'
'Papaioannou, Dionissios'
'Perlepes, Spyros P.'
'Nastopoulos, Vassilios'

_publ_section_title
;
 Solvatomorphism with polar protic/aprotic and non-polar solvents in a
 series of complexes derived from the
 5-phenylimidazole/tetrafluoroborate/copper(ii) reaction system
;
_journal_issue 26
_journal_name_full CrystEngComm
_journal_page_first 3574
_journal_page_last 3592
_journal_paper_doi 10.1039/D4CE00304G
_journal_volume 26
_journal_year 2024
_chemical_compound_source '1-pentanol/diethyl ether'
_chemical_formula_moiety 'C36 H32 B2 Cu F8 N8, 2(C5 H12 O)'
_chemical_formula_sum 'C46 H56 B2 Cu F8 N8 O2'
_chemical_formula_weight 990.14
_space_group_crystal_system triclinic
_space_group_IT_number 2
_space_group_name_Hall '-P 1'
_space_group_name_H-M_alt 'P -1'
_atom_sites_solution_hydrogens mixed
_atom_sites_solution_primary direct
_atom_sites_solution_secondary difmap
_audit_creation_method SHELXL-2019/3
_audit_update_record
;
2024-03-21 deposited with the CCDC.	2024-06-02 downloaded from the CCDC.
;
_cell_angle_alpha 73.234(7)
_cell_angle_beta 73.473(7)
_cell_angle_gamma 73.130(7)
_cell_formula_units_Z 1
_cell_length_a 9.3029(7)
_cell_length_b 9.9439(8)
_cell_length_c 14.3527(11)
_cell_measurement_reflns_used 4297
_cell_measurement_temperature 100(2)
_cell_measurement_theta_max 74.1640
_cell_measurement_theta_min 4.7430
_cell_volume 1187.02(17)
_computing_cell_refinement 'CrysAlisPro 1.171.38.43 (Rigaku OD, 2015)'
_computing_data_collection 'CrysAlisPro 1.171.38.43 (Rigaku OD, 2015)'
_computing_data_reduction 'CrysAlisPro 1.171.38.43 (Rigaku OD, 2015)'
_computing_molecular_graphics 'PLATON v.270519 (Spek, 2009); MERCURY v.2020.3.0 (Macrae et al. 2020)'
_computing_publication_material 'WINGX v.2018.3 (Farrugia, 2012); OLEX2 v.1.3.0 (Dolomanov et al., 2009)'
_computing_structure_refinement 'SHELXL-2019/3 (Sheldrick, 2019)'
_computing_structure_solution 'SIR92 (Altomare et al., 1994); SHELXT-2018/2 (Sheldrick, 2018)'
_diffrn_ambient_temperature 100(2)
_diffrn_detector_area_resol_mean 10.4223
_diffrn_measured_fraction_theta_full 0.995
_diffrn_measured_fraction_theta_max 0.991
_diffrn_measurement_device_type 'Oxford Diffraction SuperNova with Atlas detector'
_diffrn_measurement_method '\w scans'
_diffrn_radiation_type CuK\a
_diffrn_radiation_wavelength 1.54184
_diffrn_reflns_av_R_equivalents 0.0216
_diffrn_reflns_av_unetI/netI 0.0290
_diffrn_reflns_Laue_measured_fraction_full 0.995
_diffrn_reflns_Laue_measured_fraction_max 0.991
_diffrn_reflns_limit_h_max 11
_diffrn_reflns_limit_h_min -10
_diffrn_reflns_limit_k_max 12
_diffrn_reflns_limit_k_min -12
_diffrn_reflns_limit_l_max 14
_diffrn_reflns_limit_l_min -17
_diffrn_reflns_number 7751
_diffrn_reflns_point_group_measured_fraction_full 0.995
_diffrn_reflns_point_group_measured_fraction_max 0.991
_diffrn_reflns_theta_full 67.684
_diffrn_reflns_theta_max 69.978
_diffrn_reflns_theta_min 3.296
_diffrn_source 'SuperNova (Cu) X-ray Source'
_exptl_absorpt_coefficient_mu 1.323
_exptl_absorpt_correction_T_max 1.000
_exptl_absorpt_correction_T_min 0.912
_exptl_absorpt_correction_type multi-scan
_exptl_absorpt_process_details
;
CrysAlisPro 1.171.38.43 (Rigaku Oxford Diffraction, 2015)
Empirical absorption correction using spherical harmonics,
 implemented in SCALE3 ABSPACK scaling algorithm.
;
_exptl_crystal_colour 'pale purple'
_exptl_crystal_density_diffrn 1.385
_exptl_crystal_density_method 'not measured'
_exptl_crystal_description prism
_exptl_crystal_F_000 515
_exptl_crystal_recrystallization_method 'Re-crystallisation from solvent'
_exptl_crystal_size_max 0.18
_exptl_crystal_size_mid 0.14
_exptl_crystal_size_min 0.10
_refine_diff_density_max 0.341
_refine_diff_density_min -0.373
_refine_diff_density_rms 0.055
_refine_ls_extinction_method none
_refine_ls_goodness_of_fit_ref 1.054
_refine_ls_hydrogen_treatment mixed
_refine_ls_matrix_type full
_refine_ls_number_parameters 351
_refine_ls_number_reflns 4456
_refine_ls_number_restraints 73
_refine_ls_restrained_S_all 1.062
_refine_ls_R_factor_all 0.0401
_refine_ls_R_factor_gt 0.0347
_refine_ls_shift/su_max 0.000
_refine_ls_shift/su_mean 0.000
_refine_ls_structure_factor_coef Fsqd
_refine_ls_weighting_details 'w=1/[\s^2^(Fo^2^)+(0.0418P)^2^+0.6955P] where P=(Fo^2^+2Fc^2^)/3'
_refine_ls_weighting_scheme calc
_refine_ls_wR_factor_gt 0.0872
_refine_ls_wR_factor_ref 0.0922
_reflns_Friedel_coverage 0.000
_reflns_number_gt 4038
_reflns_number_total 4456
_reflns_threshold_expression 'I > 2\s(I)'
_cod_data_source_file d4ce00304g2.cif
_cod_data_source_block 9
_cod_depositor_comments 'Adding full bibliography for 7248805--7248823.cif.'
_cod_database_code 7248811
_shelx_shelxl_version_number 2019/3
_shelx_space_group_comment
;
The symmetry employed for this shelxl refinement is uniquely defined
by the following loop, which should always be used as a source of
symmetry information in preference to the above space-group names.
They are only intended as comments.
;
_shelx_estimated_absorpt_t_min 0.797
_shelx_estimated_absorpt_t_max 0.879

loop_
_space_group_symop_operation_xyz
'x, y, z'
'-x, -y, -z'

loop_
_atom_site_label
_atom_site_type_symbol
_atom_site_fract_x
_atom_site_fract_y
_atom_site_fract_z
_atom_site_U_iso_or_equiv
_atom_site_adp_type
_atom_site_occupancy
_atom_site_site_symmetry_order
_atom_site_calc_flag
_atom_site_refinement_flags_posn
_atom_site_refinement_flags_adp
_atom_site_refinement_flags_occupancy
_atom_site_disorder_assembly
_atom_site_disorder_group
Cu Cu 0.500000 0.000000 1.000000 0.01625(10) Uani 1 2 d S . P . .
C2B C 0.78727(19) 0.06743(17) 0.85438(13) 0.0212(3) Uani 1 1 d . . . . .
H2B H 0.834529 0.067506 0.904968 0.025 Uiso 1 1 calc R U . . .
C2A C 0.3883(2) 0.31707(18) 0.95613(14) 0.0229(3) Uani 1 1 d . . . . .
H2A H 0.475403 0.328324 0.972705 0.028 Uiso 1 1 calc R U . . .
C4B C 0.62551(19) 0.04958(17) 0.77883(13) 0.0201(3) Uani 1 1 d . . . . .
H4B H 0.536052 0.034786 0.767506 0.024 Uiso 1 1 calc R U . . .
C4A C 0.22563(18) 0.22292(17) 0.92973(12) 0.0175(3) Uani 1 1 d . . . . .
H4A H 0.178005 0.153660 0.924467 0.021 Uiso 1 1 calc R U . . .
C5B C 0.7495(2) 0.08369(17) 0.70630(13) 0.0218(3) Uani 1 1 d . . . . .
C5A C 0.16828(18) 0.36898(17) 0.90978(11) 0.0165(3) Uani 1 1 d . . . . .
C6B C 0.7782(2) 0.10848(19) 0.59748(13) 0.0254(4) Uani 1 1 d . . . . .
C6A C 0.02760(18) 0.45697(17) 0.87754(12) 0.0180(3) Uani 1 1 d . . . . .
C7B C 0.8938(2) 0.1767(2) 0.53507(15) 0.0332(4) Uani 1 1 d . . . . .
H7B H 0.957589 0.205859 0.563156 0.040 Uiso 1 1 calc R U . . .
C7A C -0.00089(19) 0.60732(17) 0.85197(12) 0.0205(3) Uani 1 1 d . . . . .
H7A H 0.071880 0.654655 0.855673 0.025 Uiso 1 1 calc R U . . .
C8B C 0.9163(3) 0.2023(2) 0.43226(16) 0.0407(5) Uani 1 1 d . . . . .
H8B H 0.995617 0.248607 0.390389 0.049 Uiso 1 1 calc R U . . .
C8A C -0.1354(2) 0.68809(19) 0.82110(14) 0.0279(4) Uani 1 1 d . . . . .
H8A H -0.153876 0.790350 0.803642 0.033 Uiso 1 1 calc R U . . .
C9B C 0.8241(3) 0.1608(2) 0.39047(15) 0.0413(5) Uani 1 1 d . . . . .
H9B H 0.839039 0.179613 0.320037 0.050 Uiso 1 1 calc R U . . .
C9A C -0.2424(2) 0.6208(2) 0.81564(17) 0.0361(5) Uani 1 1 d . . . . .
H9A H -0.334022 0.676313 0.794396 0.043 Uiso 1 1 calc R U . . .
C10B C 0.7095(3) 0.0916(2) 0.45178(16) 0.0388(5) Uani 1 1 d . . . . .
H10B H 0.646222 0.062506 0.423238 0.047 Uiso 1 1 calc R U . . .
C10A C -0.2149(2) 0.4711(2) 0.84144(19) 0.0396(5) Uani 1 1 d . . . . .
H10A H -0.288016 0.424270 0.837570 0.047 Uiso 1 1 calc R U . . .
C11B C 0.6872(2) 0.0649(2) 0.55453(14) 0.0312(4) Uani 1 1 d . . . . .
H11B H 0.609359 0.016592 0.596088 0.037 Uiso 1 1 calc R U . . .
C11A C -0.0816(2) 0.3899(2) 0.87280(15) 0.0289(4) Uani 1 1 d . . . . .
H11A H -0.064469 0.287710 0.891183 0.035 Uiso 1 1 calc R U . . .
N1A N 0.27446(16) 0.42562(14) 0.92709(11) 0.0198(3) Uani 1 1 d D . . . .
H1A H 0.267(3) 0.5141(18) 0.9223(17) 0.030 Uiso 1 1 d D U . . .
N1B N 0.85022(17) 0.09515(15) 0.75633(11) 0.0223(3) Uani 1 1 d D . . . .
H1B H 0.938(2) 0.116(2) 0.7307(17) 0.033 Uiso 1 1 d D U . . .
N3A N 0.36278(16) 0.19176(14) 0.95856(10) 0.0189(3) Uani 1 1 d . . . . .
N3B N 0.65048(16) 0.04003(14) 0.87073(10) 0.0187(3) Uani 1 1 d . . . . .
B B 0.2866(2) -0.1476(2) 0.87138(16) 0.0242(4) Uani 1 1 d . . . . .
F1 F 0.36167(13) -0.11585(11) 0.93107(8) 0.0282(2) Uani 1 1 d . . . . .
F2 F 0.32794(17) -0.29493(14) 0.87783(12) 0.0532(4) Uani 1 1 d . . . . .
F3 F 0.33538(14) -0.07573(15) 0.77268(9) 0.0401(3) Uani 1 1 d . . . . .
F4 F 0.13037(13) -0.10216(15) 0.90252(10) 0.0456(3) Uani 1 1 d . . . . .
O1 O 0.12544(18) 0.17787(17) 0.70734(11) 0.0382(3) Uani 1 1 d D U . . .
H1 H 0.190(3) 0.106(2) 0.720(2) 0.057 Uiso 1 1 d D U . . .
C12A C 0.2261(6) 0.2764(5) 0.6573(3) 0.0310(9) Uani 0.5 1 d D U P A 1
H12A H 0.324404 0.236910 0.679628 0.037 Uiso 0.5 1 calc R U P A 1
H12B H 0.177906 0.369684 0.676974 0.037 Uiso 0.5 1 calc R U P A 1
C12B C 0.1489(5) 0.3215(4) 0.6456(3) 0.0288(8) Uani 0.5 1 d D U P A 2
H12C H 0.191899 0.367061 0.681122 0.035 Uiso 0.5 1 calc R U P A 2
H12D H 0.049188 0.385115 0.633242 0.035 Uiso 0.5 1 calc R U P A 2
C13 C 0.2586(2) 0.3016(2) 0.54781(15) 0.0346(4) Uani 1 1 d D U . . .
H13A H 0.158784 0.333575 0.527331 0.042 Uiso 0.5 1 calc R U P A 1
H13B H 0.310690 0.207885 0.529412 0.042 Uiso 0.5 1 calc R U P A 1
H13C H 0.211937 0.260423 0.511634 0.042 Uiso 0.5 1 calc R U P A 2
H13D H 0.354713 0.231826 0.561447 0.042 Uiso 0.5 1 calc R U P A 2
C14A C 0.3542(6) 0.4080(7) 0.4874(4) 0.0306(13) Uani 0.5 1 d D U P A 1
H14A H 0.456679 0.374491 0.504337 0.037 Uiso 0.5 1 calc R U P A 1
H14B H 0.305048 0.501706 0.506446 0.037 Uiso 0.5 1 calc R U P A 1
C14B C 0.2976(6) 0.4415(6) 0.4821(4) 0.0285(12) Uani 0.5 1 d D U P A 2
H14C H 0.207986 0.499929 0.453304 0.034 Uiso 0.5 1 calc R U P A 2
H14D H 0.314398 0.496148 0.524314 0.034 Uiso 0.5 1 calc R U P A 2
C15A C 0.3759(7) 0.4312(6) 0.3759(3) 0.0412(12) Uani 0.5 1 d D U P A 1
H15A H 0.414650 0.336399 0.357602 0.049 Uiso 0.5 1 calc R U P A 1
H15B H 0.274664 0.475107 0.357830 0.049 Uiso 0.5 1 calc R U P A 1
C15B C 0.4377(6) 0.4240(5) 0.3979(4) 0.0335(10) Uani 0.5 1 d D U P A 2
H15C H 0.527930 0.367487 0.426618 0.040 Uiso 0.5 1 calc R U P A 2
H15D H 0.421989 0.367737 0.356318 0.040 Uiso 0.5 1 calc R U P A 2
C16A C 0.4858(14) 0.5263(11) 0.3162(7) 0.045(2) Uani 0.5 1 d D U P A 1
H16A H 0.495315 0.536165 0.244896 0.067 Uiso 0.5 1 calc R U P A 1
H16B H 0.586919 0.482903 0.332757 0.067 Uiso 0.5 1 calc R U P A 1
H16C H 0.446575 0.621591 0.332110 0.067 Uiso 0.5 1 calc R U P A 1
C16B C 0.4736(15) 0.5641(9) 0.3316(7) 0.037(2) Uani 0.5 1 d D U P A 2
H16D H 0.389885 0.616389 0.297007 0.055 Uiso 0.5 1 calc R U P A 2
H16E H 0.570076 0.543657 0.282496 0.055 Uiso 0.5 1 calc R U P A 2
H16F H 0.484250 0.623049 0.372388 0.055 Uiso 0.5 1 calc R U P A 2

loop_
_atom_site_aniso_label
_atom_site_aniso_U_11
_atom_site_aniso_U_22
_atom_site_aniso_U_33
_atom_site_aniso_U_23
_atom_site_aniso_U_13
_atom_site_aniso_U_12
Cu 0.01800(17) 0.01176(16) 0.01990(18) -0.00334(12) -0.00661(12) -0.00256(12)
C2B 0.0231(8) 0.0194(8) 0.0234(8) -0.0040(6) -0.0077(6) -0.0067(6)
C2A 0.0230(8) 0.0159(7) 0.0327(9) -0.0060(7) -0.0116(7) -0.0029(6)
C4B 0.0215(8) 0.0163(7) 0.0236(8) -0.0011(6) -0.0092(6) -0.0051(6)
C4A 0.0200(7) 0.0159(7) 0.0185(8) -0.0041(6) -0.0057(6) -0.0052(6)
C5B 0.0256(8) 0.0159(7) 0.0248(9) -0.0002(6) -0.0100(7) -0.0060(6)
C5A 0.0183(7) 0.0165(7) 0.0150(7) -0.0043(6) -0.0019(6) -0.0055(6)
C6B 0.0322(9) 0.0221(8) 0.0223(9) 0.0021(7) -0.0098(7) -0.0098(7)
C6A 0.0189(7) 0.0179(7) 0.0157(7) -0.0049(6) -0.0021(6) -0.0022(6)
C7B 0.0423(11) 0.0348(10) 0.0267(10) 0.0016(8) -0.0098(8) -0.0213(9)
C7A 0.0223(8) 0.0187(8) 0.0184(8) -0.0028(6) -0.0033(6) -0.0038(6)
C8B 0.0536(13) 0.0450(12) 0.0251(10) 0.0062(8) -0.0080(9) -0.0284(10)
C8A 0.0304(9) 0.0215(8) 0.0271(9) -0.0046(7) -0.0084(7) 0.0021(7)
C9B 0.0592(14) 0.0460(12) 0.0198(10) 0.0044(8) -0.0127(9) -0.0214(11)
C9A 0.0269(9) 0.0362(11) 0.0479(12) -0.0159(9) -0.0207(9) 0.0076(8)
C10B 0.0492(12) 0.0465(12) 0.0283(10) -0.0014(9) -0.0182(9) -0.0197(10)
C10A 0.0285(10) 0.0360(11) 0.0641(15) -0.0202(10) -0.0206(10) -0.0030(8)
C11B 0.0350(10) 0.0340(10) 0.0270(10) -0.0004(8) -0.0096(8) -0.0150(8)
C11A 0.0256(9) 0.0214(8) 0.0436(11) -0.0118(8) -0.0108(8) -0.0036(7)
N1A 0.0225(7) 0.0117(6) 0.0270(7) -0.0039(5) -0.0087(6) -0.0038(5)
N1B 0.0232(7) 0.0230(7) 0.0230(7) -0.0018(6) -0.0061(6) -0.0110(6)
N3A 0.0207(6) 0.0135(6) 0.0227(7) -0.0042(5) -0.0064(5) -0.0026(5)
N3B 0.0209(7) 0.0157(6) 0.0206(7) -0.0037(5) -0.0069(5) -0.0038(5)
B 0.0226(9) 0.0247(10) 0.0309(11) -0.0091(8) -0.0084(8) -0.0085(7)
F1 0.0372(6) 0.0282(5) 0.0270(5) -0.0049(4) -0.0142(4) -0.0133(4)
F2 0.0545(8) 0.0298(6) 0.0833(10) -0.0282(7) -0.0004(7) -0.0204(6)
F3 0.0391(6) 0.0633(8) 0.0243(6) -0.0078(5) -0.0087(5) -0.0213(6)
F4 0.0210(5) 0.0549(8) 0.0510(8) 0.0022(6) -0.0074(5) -0.0084(5)
O1 0.0434(8) 0.0417(8) 0.0343(8) -0.0015(6) -0.0032(6) -0.0289(7)
C12A 0.032(2) 0.035(2) 0.030(2) -0.0047(17) -0.0033(18) -0.020(2)
C12B 0.029(2) 0.029(2) 0.031(2) -0.0067(16) -0.0014(18) -0.0146(18)
C13 0.0398(11) 0.0330(10) 0.0315(10) -0.0056(8) -0.0031(8) -0.0152(9)
C14A 0.028(3) 0.039(3) 0.028(2) -0.006(2) -0.006(2) -0.015(3)
C14B 0.029(3) 0.031(3) 0.026(2) -0.0066(17) -0.003(2) -0.010(2)
C15A 0.044(3) 0.057(3) 0.029(2) -0.002(2) -0.011(2) -0.025(3)
C15B 0.037(3) 0.029(2) 0.031(2) -0.0060(17) -0.003(2) -0.009(2)
C16A 0.046(4) 0.060(6) 0.028(3) -0.001(3) -0.008(3) -0.021(4)
C16B 0.045(3) 0.042(4) 0.021(3) 0.002(3) -0.002(2) -0.019(3)

loop_
_atom_type_symbol
_atom_type_description
_atom_type_scat_dispersion_real
_atom_type_scat_dispersion_imag
_atom_type_scat_source
C C 0.0181 0.0091 'International Tables Vol C Tables 4.2.6.8 and 6.1.1.4'
H H 0.0000 0.0000 'International Tables Vol C Tables 4.2.6.8 and 6.1.1.4'
B B 0.0090 0.0039 'International Tables Vol C Tables 4.2.6.8 and 6.1.1.4'
Cu Cu -1.9646 0.5888 'International Tables Vol C Tables 4.2.6.8 and 6.1.1.4'
F F 0.0727 0.0534 'International Tables Vol C Tables 4.2.6.8 and 6.1.1.4'
N N 0.0311 0.0180 'International Tables Vol C Tables 4.2.6.8 and 6.1.1.4'
O O 0.0492 0.0322 'International Tables Vol C Tables 4.2.6.8 and 6.1.1.4'

loop_
_geom_angle_atom_site_label_1
_geom_angle_atom_site_label_2
_geom_angle_atom_site_label_3
_geom_angle
_geom_angle_site_symmetry_1
_geom_angle_site_symmetry_3
_geom_angle_publ_flag
N3B Cu N3B 180.00(6) 2_657 . ?
N3B Cu N3A 89.27(6) 2_657 2_657 ?
N3B Cu N3A 90.73(6) . 2_657 ?
N3B Cu N3A 90.73(6) 2_657 . ?
N3B Cu N3A 89.27(6) . . ?
N3A Cu N3A 180.00(7) 2_657 . ?
N3B C2B N1B 110.52(15) . . ?
N3B C2B H2B 124.7 . . ?
N1B C2B H2B 124.7 . . ?
N3A C2A N1A 110.51(15) . . ?
N3A C2A H2A 124.7 . . ?
N1A C2A H2A 124.7 . . ?
C5B C4B N3B 109.39(15) . . ?
C5B C4B H4B 125.3 . . ?
N3B C4B H4B 125.3 . . ?
C5A C4A N3A 109.59(14) . . ?
C5A C4A H4A 125.2 . . ?
N3A C4A H4A 125.2 . . ?
C4B C5B N1B 105.28(15) . . ?
C4B C5B C6B 130.69(16) . . ?
N1B C5B C6B 124.01(16) . . ?
C4A C5A N1A 105.01(14) . . ?
C4A C5A C6A 131.45(15) . . ?
N1A C5A C6A 123.54(14) . . ?
C7B C6B C11B 118.72(17) . . ?
C7B C6B C5B 121.47(17) . . ?
C11B C6B C5B 119.80(16) . . ?
C11A C6A C7A 118.92(16) . . ?
C11A C6A C5A 119.51(15) . . ?
C7A C6A C5A 121.57(15) . . ?
C8B C7B C6B 120.50(19) . . ?
C8B C7B H7B 119.8 . . ?
C6B C7B H7B 119.8 . . ?
C8A C7A C6A 120.25(16) . . ?
C8A C7A H7A 119.9 . . ?
C6A C7A H7A 119.9 . . ?
C9B C8B C7B 120.33(19) . . ?
C9B C8B H8B 119.8 . . ?
C7B C8B H8B 119.8 . . ?
C9A C8A C7A 120.50(17) . . ?
C9A C8A H8A 119.8 . . ?
C7A C8A H8A 119.8 . . ?
C8B C9B C10B 119.76(19) . . ?
C8B C9B H9B 120.1 . . ?
C10B C9B H9B 120.1 . . ?
C8A C9A C10A 119.51(17) . . ?
C8A C9A H9A 120.2 . . ?
C10A C9A H9A 120.2 . . ?
C11B C10B C9B 120.1(2) . . ?
C11B C10B H10B 119.9 . . ?
C9B C10B H10B 119.9 . . ?
C11A C10A C9A 120.35(19) . . ?
C11A C10A H10A 119.8 . . ?
C9A C10A H10A 119.8 . . ?
C10B C11B C6B 120.57(18) . . ?
C10B C11B H11B 119.7 . . ?
C6B C11B H11B 119.7 . . ?
C10A C11A C6A 120.47(17) . . ?
C10A C11A H11A 119.8 . . ?
C6A C11A H11A 119.8 . . ?
C2A N1A C5A 108.62(13) . . ?
C2A N1A H1A 125.5(16) . . ?
C5A N1A H1A 125.8(16) . . ?
C2B N1B C5B 108.32(14) . . ?
C2B N1B H1B 124.8(16) . . ?
C5B N1B H1B 126.9(16) . . ?
C2A N3A C4A 106.27(13) . . ?
C2A N3A Cu 124.65(12) . . ?
C4A N3A Cu 129.06(11) . . ?
C2B N3B C4B 106.49(14) . . ?
C2B N3B Cu 128.65(12) . . ?
C4B N3B Cu 124.81(11) . . ?
F4 B F2 110.86(16) . . ?
F4 B F1 109.68(16) . . ?
F2 B F1 108.65(16) . . ?
F4 B F3 110.12(16) . . ?
F2 B F3 109.32(16) . . ?
F1 B F3 108.16(14) . . ?
C12A O1 H1 98(2) . . ?
C12B O1 H1 127(2) . . ?
O1 C12A C13 113.1(3) . . ?
O1 C12A H12A 109.0 . . ?
C13 C12A H12A 109.0 . . ?
O1 C12A H12B 109.0 . . ?
C13 C12A H12B 109.0 . . ?
H12A C12A H12B 107.8 . . ?
O1 C12B C13 108.8(3) . . ?
O1 C12B H12C 109.9 . . ?
C13 C12B H12C 109.9 . . ?
O1 C12B H12D 109.9 . . ?
C13 C12B H12D 109.9 . . ?
H12C C12B H12D 108.3 . . ?
C12A C13 C14A 118.2(3) . . ?
C12B C13 C14B 112.7(3) . . ?
C12A C13 H13A 107.8 . . ?
C14A C13 H13A 107.8 . . ?
C12A C13 H13B 107.8 . . ?
C14A C13 H13B 107.8 . . ?
H13A C13 H13B 107.1 . . ?
C12B C13 H13C 109.1 . . ?
C14B C13 H13C 109.1 . . ?
C12B C13 H13D 109.1 . . ?
C14B C13 H13D 109.1 . . ?
H13C C13 H13D 107.8 . . ?
C13 C14A C15A 114.3(4) . . ?
C13 C14A H14A 108.7 . . ?
C15A C14A H14A 108.7 . . ?
C13 C14A H14B 108.7 . . ?
C15A C14A H14B 108.7 . . ?
H14A C14A H14B 107.6 . . ?
C15B C14B C13 115.0(4) . . ?
C15B C14B H14C 108.5 . . ?
C13 C14B H14C 108.5 . . ?
C15B C14B H14D 108.5 . . ?
C13 C14B H14D 108.5 . . ?
H14C C14B H14D 107.5 . . ?
C16A C15A C14A 113.6(6) . . ?
C16A C15A H15A 108.8 . . ?
C14A C15A H15A 108.8 . . ?
C16A C15A H15B 108.8 . . ?
C14A C15A H15B 108.8 . . ?
H15A C15A H15B 107.7 . . ?
C16B C15B C14B 114.5(5) . . ?
C16B C15B H15C 108.6 . . ?
C14B C15B H15C 108.6 . . ?
C16B C15B H15D 108.6 . . ?
C14B C15B H15D 108.6 . . ?
H15C C15B H15D 107.6 . . ?
C15A C16A H16A 109.5 . . ?
C15A C16A H16B 109.5 . . ?
H16A C16A H16B 109.5 . . ?
C15A C16A H16C 109.5 . . ?
H16A C16A H16C 109.5 . . ?
H16B C16A H16C 109.5 . . ?
C15B C16B H16D 109.5 . . ?
C15B C16B H16E 109.5 . . ?
H16D C16B H16E 109.5 . . ?
C15B C16B H16F 109.5 . . ?
H16D C16B H16F 109.5 . . ?
H16E C16B H16F 109.5 . . ?

loop_
_geom_bond_atom_site_label_1
_geom_bond_atom_site_label_2
_geom_bond_distance
_geom_bond_site_symmetry_2
_geom_bond_publ_flag
Cu N3B 1.9950(14) 2_657 ?
Cu N3B 1.9950(14) . ?
Cu N3A 1.9961(13) 2_657 ?
Cu N3A 1.9961(13) . ?
C2B N3B 1.320(2) . ?
C2B N1B 1.342(2) . ?
C2B H2B 0.9500 . ?
C2A N3A 1.324(2) . ?
C2A N1A 1.338(2) . ?
C2A H2A 0.9500 . ?
C4B C5B 1.368(2) . ?
C4B N3B 1.376(2) . ?
C4B H4B 0.9500 . ?
C4A C5A 1.369(2) . ?
C4A N3A 1.376(2) . ?
C4A H4A 0.9500 . ?
C5B N1B 1.378(2) . ?
C5B C6B 1.466(3) . ?
C5A N1A 1.378(2) . ?
C5A C6A 1.462(2) . ?
C6B C7B 1.394(3) . ?
C6B C11B 1.395(3) . ?
C6A C11A 1.393(2) . ?
C6A C7A 1.396(2) . ?
C7B C8B 1.387(3) . ?
C7B H7B 0.9500 . ?
C7A C8A 1.391(2) . ?
C7A H7A 0.9500 . ?
C8B C9B 1.381(3) . ?
C8B H8B 0.9500 . ?
C8A C9A 1.380(3) . ?
C8A H8A 0.9500 . ?
C9B C10B 1.389(3) . ?
C9B H9B 0.9500 . ?
C9A C10A 1.390(3) . ?
C9A H9A 0.9500 . ?
C10B C11B 1.386(3) . ?
C10B H10B 0.9500 . ?
C10A C11A 1.386(3) . ?
C10A H10A 0.9500 . ?
C11B H11B 0.9500 . ?
C11A H11A 0.9500 . ?
N1A H1A 0.847(16) . ?
N1B H1B 0.853(16) . ?
B F4 1.372(2) . ?
B F2 1.385(2) . ?
B F1 1.395(2) . ?
B F3 1.401(2) . ?
O1 C12A 1.447(4) . ?
O1 C12B 1.488(4) . ?
O1 H1 0.799(17) . ?
C12A C13 1.473(4) . ?
C12A H12A 0.9900 . ?
C12A H12B 0.9900 . ?
C12B C13 1.510(4) . ?
C12B H12C 0.9900 . ?
C12B H12D 0.9900 . ?
C13 C14A 1.497(5) . ?
C13 C14B 1.516(5) . ?
C13 H13A 0.9900 . ?
C13 H13B 0.9900 . ?
C13 H13C 0.9900 . ?
C13 H13D 0.9900 . ?
C14A C15A 1.511(6) . ?
C14A H14A 0.9900 . ?
C14A H14B 0.9900 . ?
C14B C15B 1.511(5) . ?
C14B H14C 0.9900 . ?
C14B H14D 0.9900 . ?
C15A C16A 1.506(6) . ?
C15A H15A 0.9900 . ?
C15A H15B 0.9900 . ?
C15B C16B 1.510(6) . ?
C15B H15C 0.9900 . ?
C15B H15D 0.9900 . ?
C16A H16A 0.9800 . ?
C16A H16B 0.9800 . ?
C16A H16C 0.9800 . ?
C16B H16D 0.9800 . ?
C16B H16E 0.9800 . ?
C16B H16F 0.9800 . ?

loop_
_geom_hbond_atom_site_label_D
_geom_hbond_atom_site_label_H
_geom_hbond_atom_site_label_A
_geom_hbond_distance_DH
_geom_hbond_distance_HA
_geom_hbond_distance_DA
_geom_hbond_angle_DHA
_geom_hbond_site_symmetry_A
_geom_hbond_publ_flag
N1A H1A F2 0.847(16) 2.012(17) 2.8175(18) 159(2) 1_565 yes
N1B H1B O1 0.853(16) 1.925(17) 2.755(2) 164(2) 1_655 yes
O1 H1 F3 0.799(17) 2.013(18) 2.806(2) 171(3) . yes
